data_2021945
loop_
_publ_author_name
'Linden, Anthony'
'Magirius, J. E. Florian'
'Heimgartner, Heinz'

_publ_section_title
;
 Solid-state conformations of linear depsipeptide amides with an
 alternating sequence of \a,\a-disubstituted \a-amino acid and \a-hydroxy
 acid
;
_journal_coeditor_code KY3193
_journal_issue 1
_journal_name_full 'Acta Crystallographica Section C Structural Chemistry'
_journal_page_first 1
_journal_paper_doi 10.1107/S2053229619016073
_journal_volume 76
_journal_year 2019
_chemical_absolute_configuration syn
_chemical_formula_iupac 'C28 H37 N3 O6'
_chemical_formula_moiety 'C28 H37 N3 O6'
_chemical_formula_sum 'C28 H37 N3 O6'
_chemical_formula_weight 511.60
_chemical_name_systematic (<i>S</i>)-Pms-Aib-(<i>S</i>)-Pms-Aib-NMe~2~
_space_group_crystal_system monoclinic
_space_group_IT_number 4
_space_group_name_Hall 'P 2yb'
_space_group_name_H-M_alt 'P 1 21 1'
_atom_sites_solution_hydrogens mixed
_atom_sites_solution_primary direct
_audit_creation_method SHELXL-2014/7
_cell_angle_alpha 90
_cell_angle_beta 93.55(3)
_cell_angle_gamma 90
_cell_formula_units_Z 4
_cell_length_a 10.388(4)
_cell_length_b 12.756(6)
_cell_length_c 21.624(5)
_cell_measurement_reflns_used 25
_cell_measurement_temperature 173.0(10)
_cell_measurement_theta_max 19.5
_cell_measurement_theta_min 17.5
_cell_volume 2859.9(19)
_computing_cell_refinement
;
MSC/AFC Diffractometer Control Software (Molecular Structure
Corporation, 1991)
;
_computing_data_collection
;
MSC/AFC Diffractometer Control Software (Molecular Structure
Corporation, 1991)
;
_computing_data_reduction
;
TEXSAN (Molecular Structure Corporation, 1989)
;
_computing_molecular_graphics
;
ORTEPII (Johnson, 1976) and Mercury (Macrae <i>et al.</i>,
2008)
;
_computing_publication_material
;
SHELXL2014 (Sheldrick, 2015) and PLATON (Spek, 2009)
;
_computing_structure_refinement
;
SHELXL2014 (Sheldrick, 2015)
;
_computing_structure_solution
;
SHELXS86 (Sheldrick, 1990)
;
_diffrn_ambient_temperature 173.0(10)
_diffrn_detector 'scintillation counter'
_diffrn_measured_fraction_theta_full 0.997
_diffrn_measured_fraction_theta_max 0.997
_diffrn_measurement_device_type 'Rigaku AFC-5R'
_diffrn_measurement_method '\w--2\q scans'
_diffrn_radiation_monochromator graphite
_diffrn_radiation_source 'Rigaku RU200 rotating anode generator'
_diffrn_radiation_type 'Mo K\a'
_diffrn_radiation_wavelength 0.71073
_diffrn_reflns_av_R_equivalents 0.0333
_diffrn_reflns_av_unetI/netI 0.0727
_diffrn_reflns_limit_h_max 13
_diffrn_reflns_limit_h_min -13
_diffrn_reflns_limit_k_max 0
_diffrn_reflns_limit_k_min -16
_diffrn_reflns_limit_l_max 0
_diffrn_reflns_limit_l_min -28
_diffrn_reflns_number 7056
_diffrn_reflns_theta_full 25.242
_diffrn_reflns_theta_max 27.519
_diffrn_reflns_theta_min 2.532
_diffrn_standards_decay_% 0
_diffrn_standards_interval_count 150
_diffrn_standards_number 3
_exptl_absorpt_coefficient_mu 0.084
_exptl_absorpt_correction_type none
_exptl_crystal_colour colourless
_exptl_crystal_density_diffrn 1.188
_exptl_crystal_density_method 'not measured'
_exptl_crystal_description 'irregular prism'
_exptl_crystal_F_000 1096
_exptl_crystal_size_max 0.42
_exptl_crystal_size_mid 0.35
_exptl_crystal_size_min 0.35
_refine_diff_density_max 0.326
_refine_diff_density_min -0.233
_refine_ls_abs_structure_details
;
No quotients, so Flack parameter determined by classical intensity fit
;
_refine_ls_abs_structure_Flack 0.0(14)
_refine_ls_extinction_method none
_refine_ls_goodness_of_fit_ref 1.035
_refine_ls_hydrogen_treatment mixed
_refine_ls_matrix_type full
_refine_ls_number_parameters 703
_refine_ls_number_reflns 6868
_refine_ls_number_restraints 1
_refine_ls_restrained_S_all 1.035
_refine_ls_R_factor_all 0.1219
_refine_ls_R_factor_gt 0.0522
_refine_ls_shift/su_max 0.000
_refine_ls_shift/su_mean 0.000
_refine_ls_structure_factor_coef Fsqd
_refine_ls_weighting_details 'w=1/[\s^2^(Fo^2^)+(0.0559P)^2^+1.1810P] where P=(Fo^2^+2Fc^2^)/3'
_refine_ls_weighting_scheme calc
_refine_ls_wR_factor_gt 0.1231
_refine_ls_wR_factor_ref 0.1485
_reflns_number_gt 4297
_reflns_number_total 6868
_reflns_threshold_expression 'I > 2\s(I)'
_cod_data_source_file ky3193sup1.cif
_cod_data_source_block 5a
_cod_original_cell_volume 2859.7(18)
_cod_original_sg_symbol_H-M 'P 21'
_cod_database_code 2021945
_shelx_space_group_comment
;
The symmetry employed for this shelxl refinement is uniquely defined
by the following loop, which should always be used as a source of
symmetry information in preference to the above space-group names.
They are only intended as comments.
;

loop_
_space_group_symop_operation_xyz
'x, y, z'
'-x, y+1/2, -z'

loop_
_atom_site_type_symbol
_atom_site_label
_atom_site_fract_x
_atom_site_fract_y
_atom_site_fract_z
_atom_site_U_iso_or_equiv
_atom_site_adp_type
_atom_site_calc_flag
_atom_site_occupancy
O O7 0.6610(3) 0.5360(2) 0.12783(13) 0.0346(7) Uani d 1
O O13 0.6470(3) 0.1953(3) 0.19026(16) 0.0484(9) Uani d 1
H H13 0.684(5) 0.163(5) 0.159(3) 0.063(18) Uiso d 1
O O21 0.4396(3) 0.4102(3) 0.14925(13) 0.0402(8) Uani d 1
O O24 0.5569(4) 0.6639(3) 0.17617(16) 0.0551(9) Uani d 1
O O32 0.5683(3) 0.6415(3) -0.02233(15) 0.0511(9) Uani d 1
O O35 0.2719(3) 0.5974(3) -0.09069(15) 0.0562(10) Uani d 1
N N1 0.2739(4) 0.6597(4) 0.0063(2) 0.0492(11) Uani d 1
N N4 0.4842(4) 0.5082(3) 0.03249(18) 0.0375(9) Uani d 1
H H4 0.480(5) 0.479(5) 0.070(3) 0.066(18) Uiso d 1
N N10 0.6122(4) 0.3962(4) 0.21722(18) 0.0402(9) Uani d 1
H H10 0.653(4) 0.353(4) 0.238(2) 0.029(12) Uiso d 1
C C2 0.3049(4) 0.5873(4) -0.0349(2) 0.0409(11) Uani d 1
C C3 0.3780(4) 0.4862(4) -0.0143(2) 0.0405(11) Uani d 1
C C5 0.5698(4) 0.5855(4) 0.0236(2) 0.0360(10) Uani d 1
C C6 0.6743(4) 0.6041(4) 0.07540(19) 0.0347(10) Uani d 1
H H6 0.6675 0.6783 0.0898 0.042 Uiso calc 1
C C8 0.6024(4) 0.5776(4) 0.1761(2) 0.0391(11) Uani d 1
C C9 0.6128(5) 0.5074(4) 0.2346(2) 0.0464(13) Uani d 1
C C11 0.5214(4) 0.3549(4) 0.1777(2) 0.0373(11) Uani d 1
C C12 0.5236(4) 0.2380(4) 0.1696(2) 0.0386(11) Uani d 1
H H12 0.5056 0.2208 0.1248 0.046 Uiso calc 1
C C14 0.4218(5) 0.1856(4) 0.2073(2) 0.0512(14) Uani d 1
H H141 0.4289 0.1089 0.2016 0.061 Uiso calc 1
H H142 0.4436 0.2006 0.2516 0.061 Uiso calc 1
C C15 0.2826(5) 0.2163(4) 0.1929(2) 0.0434(12) Uani d 1
C C16 0.2232(5) 0.2002(4) 0.1338(2) 0.0461(12) Uani d 1
H H16 0.2732 0.1776 0.1010 0.055 Uiso calc 1
C C17 0.0921(5) 0.2170(5) 0.1228(3) 0.0562(14) Uani d 1
H H17 0.0533 0.2063 0.0823 0.067 Uiso calc 1
C C18 0.0168(6) 0.2489(5) 0.1698(3) 0.0636(16) Uani d 1
H H18 -0.0737 0.2575 0.1622 0.076 Uiso calc 1
C C19 0.0748(6) 0.2684(5) 0.2280(3) 0.0631(16) Uani d 1
H H19 0.0243 0.2924 0.2603 0.076 Uiso calc 1
C C20 0.2067(6) 0.2528(5) 0.2393(2) 0.0559(14) Uani d 1
H H20 0.2456 0.2672 0.2793 0.067 Uiso calc 1
C C22 0.5005(7) 0.5328(5) 0.2745(2) 0.0713(18) Uani d 1
H H221 0.4189 0.5153 0.2517 0.107 Uiso calc 1
H H222 0.5017 0.6077 0.2847 0.107 Uiso calc 1
H H223 0.5089 0.4917 0.3129 0.107 Uiso calc 1
C C23 0.7432(6) 0.5333(5) 0.2670(3) 0.0704(19) Uani d 1
H H231 0.7529 0.4954 0.3064 0.106 Uiso calc 1
H H232 0.7486 0.6089 0.2748 0.106 Uiso calc 1
H H233 0.8121 0.5123 0.2406 0.106 Uiso calc 1
C C25 0.8093(4) 0.5879(4) 0.0527(2) 0.0433(11) Uani d 1
H H251 0.8151 0.5168 0.0346 0.052 Uiso calc 1
H H252 0.8244 0.6395 0.0197 0.052 Uiso calc 1
C C26 0.9124(4) 0.6002(4) 0.1049(2) 0.0442(12) Uani d 1
C C27 0.9936(5) 0.5178(5) 0.1217(3) 0.0603(15) Uani d 1
H H27 0.9876 0.4546 0.0985 0.072 Uiso calc 1
C C28 1.0826(6) 0.5253(5) 0.1710(3) 0.075(2) Uani d 1
H H28 1.1385 0.4680 0.1811 0.089 Uiso calc 1
C C29 1.0914(5) 0.6162(5) 0.2063(3) 0.0654(17) Uani d 1
H H29 1.1504 0.6204 0.2415 0.078 Uiso calc 1
C C30 1.0133(5) 0.7005(5) 0.1895(3) 0.0576(15) Uani d 1
H H30 1.0203 0.7637 0.2128 0.069 Uiso calc 1
C C31 0.9246(4) 0.6935(4) 0.1388(2) 0.0457(12) Uani d 1
H H31 0.8722 0.7521 0.1271 0.055 Uiso calc 1
C C33 0.2828(5) 0.4091(4) 0.0134(2) 0.0505(13) Uani d 1
H H331 0.3271 0.3429 0.0235 0.076 Uiso calc 1
H H332 0.2104 0.3962 -0.0168 0.076 Uiso calc 1
H H333 0.2506 0.4393 0.0511 0.076 Uiso calc 1
C C34 0.4343(5) 0.4347(5) -0.0701(2) 0.0573(15) Uani d 1
H H341 0.4911 0.4845 -0.0896 0.086 Uiso calc 1
H H342 0.3641 0.4140 -0.1000 0.086 Uiso calc 1
H H343 0.4838 0.3725 -0.0566 0.086 Uiso calc 1
C C36 0.2952(5) 0.6555(5) 0.0734(2) 0.0537(14) Uani d 1
H H361 0.3070 0.5824 0.0866 0.081 Uiso calc 1
H H362 0.2204 0.6852 0.0927 0.081 Uiso calc 1
H H363 0.3725 0.6959 0.0862 0.081 Uiso calc 1
C C37 0.2188(6) 0.7596(5) -0.0161(3) 0.0753(19) Uani d 1
H H371 0.2791 0.8166 -0.0049 0.113 Uiso calc 1
H H372 0.1370 0.7720 0.0030 0.113 Uiso calc 1
H H373 0.2036 0.7569 -0.0612 0.113 Uiso calc 1
O O47 0.0451(3) 0.4527(2) 0.64513(13) 0.0356(7) Uani d 1
O O53 0.2356(3) 0.7840(3) 0.67259(14) 0.0415(8) Uani d 1
H H53 0.165(6) 0.818(5) 0.664(3) 0.061(18) Uiso d 1
O O61 0.2545(3) 0.5468(3) 0.58551(13) 0.0369(7) Uani d 1
O O64 0.1722(3) 0.3097(3) 0.64854(19) 0.0578(10) Uani d 1
O O72 -0.1299(3) 0.3545(3) 0.50820(15) 0.0516(9) Uani d 1
O O75 -0.0157(3) 0.3802(3) 0.36654(14) 0.0412(8) Uani d 1
N N41 0.1294(4) 0.3169(3) 0.43905(18) 0.0425(10) Uani d 1
N N44 0.0280(3) 0.4770(3) 0.51904(17) 0.0361(9) Uani d 1
H H44 0.084(5) 0.512(4) 0.541(2) 0.041(14) Uiso d 1
N N50 0.2471(4) 0.5744(3) 0.68817(18) 0.0374(9) Uani d 1
H H50 0.256(4) 0.619(4) 0.717(2) 0.025(12) Uiso d 1
C C42 0.0477(4) 0.3928(4) 0.41641(19) 0.0344(10) Uani d 1
C C43 0.0361(4) 0.4959(4) 0.4517(2) 0.0379(11) Uani d 1
C C45 -0.0539(4) 0.4068(4) 0.5411(2) 0.0398(11) Uani d 1
C C46 -0.0562(4) 0.3936(4) 0.6116(2) 0.0365(10) Uani d 1
H H46 -0.0475 0.3176 0.6225 0.044 Uiso calc 1
C C48 0.1549(4) 0.3994(4) 0.6620(2) 0.0368(10) Uani d 1
C C49 0.2512(5) 0.4624(4) 0.7039(2) 0.0457(12) Uani d 1
C C51 0.2558(4) 0.6074(4) 0.62956(19) 0.0317(10) Uani d 1
C C52 0.2706(4) 0.7252(4) 0.6204(2) 0.0328(10) Uani d 1
H H52 0.2135 0.7469 0.5837 0.039 Uiso calc 1
C C54 0.4098(4) 0.7512(4) 0.6074(2) 0.0405(11) Uani d 1
H H541 0.4165 0.8279 0.6014 0.049 Uiso calc 1
H H542 0.4657 0.7328 0.6446 0.049 Uiso calc 1
C C55 0.4624(4) 0.6970(4) 0.5519(2) 0.0346(10) Uani d 1
C C56 0.4328(4) 0.7354(4) 0.4924(2) 0.0451(12) Uani d 1
H H56 0.3784 0.7949 0.4866 0.054 Uiso calc 1
C C57 0.4824(5) 0.6872(5) 0.4417(2) 0.0556(15) Uani d 1
H H57 0.4626 0.7144 0.4013 0.067 Uiso calc 1
C C58 0.5604(5) 0.5998(5) 0.4493(3) 0.0586(16) Uani d 1
H H58 0.5939 0.5669 0.4143 0.070 Uiso calc 1
C C59 0.5894(5) 0.5606(4) 0.5080(2) 0.0481(13) Uani d 1
H H59 0.6427 0.5005 0.5137 0.058 Uiso calc 1
C C60 0.5404(4) 0.6094(4) 0.5582(2) 0.0434(12) Uani d 1
H H60 0.5609 0.5820 0.5985 0.052 Uiso calc 1
C C62 0.2094(7) 0.4486(6) 0.7695(3) 0.078(2) Uani d 1
H H621 0.2683 0.4873 0.7984 0.118 Uiso calc 1
H H622 0.2115 0.3739 0.7804 0.118 Uiso calc 1
H H623 0.1216 0.4755 0.7721 0.118 Uiso calc 1
C C63 0.3868(5) 0.4185(5) 0.6979(3) 0.0711(19) Uani d 1
H H631 0.4108 0.4261 0.6550 0.107 Uiso calc 1
H H632 0.3882 0.3441 0.7093 0.107 Uiso calc 1
H H633 0.4483 0.4570 0.7256 0.107 Uiso calc 1
C C65 -0.1860(4) 0.4350(4) 0.6317(2) 0.0458(12) Uani d 1
H H651 -0.1899 0.5115 0.6241 0.055 Uiso calc 1
H H652 -0.2562 0.4020 0.6054 0.055 Uiso calc 1
C C66 -0.2097(4) 0.4148(4) 0.6988(2) 0.0455(12) Uani d 1
C C67 -0.1530(7) 0.4779(5) 0.7455(3) 0.0712(18) Uani d 1
H H67 -0.0966 0.5328 0.7349 0.085 Uiso calc 1
C C68 -0.1773(10) 0.4620(6) 0.8070(3) 0.099(3) Uani d 1
H H68 -0.1363 0.5048 0.8383 0.119 Uiso calc 1
C C69 -0.2588(8) 0.3863(8) 0.8223(4) 0.090(3) Uani d 1
H H69 -0.2758 0.3770 0.8646 0.108 Uiso calc 1
C C70 -0.3182(6) 0.3219(7) 0.7786(4) 0.089(3) Uani d 1
H H70 -0.3768 0.2691 0.7899 0.107 Uiso calc 1
C C71 -0.2899(5) 0.3363(5) 0.7160(3) 0.0668(18) Uani d 1
H H71 -0.3273 0.2904 0.6853 0.080 Uiso calc 1
C C73 -0.0861(5) 0.5530(5) 0.4267(2) 0.0612(16) Uani d 1
H H731 -0.1605 0.5061 0.4286 0.092 Uiso calc 1
H H732 -0.0765 0.5738 0.3836 0.092 Uiso calc 1
H H733 -0.0995 0.6155 0.4518 0.092 Uiso calc 1
C C74 0.1521(5) 0.5662(4) 0.4413(2) 0.0526(14) Uani d 1
H H741 0.1400 0.6345 0.4608 0.079 Uiso calc 1
H H742 0.1600 0.5759 0.3967 0.079 Uiso calc 1
H H743 0.2308 0.5333 0.4596 0.079 Uiso calc 1
C C76 0.2228(5) 0.3228(5) 0.4917(2) 0.0546(14) Uani d 1
H H761 0.2431 0.3965 0.5008 0.082 Uiso calc 1
H H762 0.3016 0.2858 0.4820 0.082 Uiso calc 1
H H763 0.1867 0.2903 0.5278 0.082 Uiso calc 1
C C77 0.1273(6) 0.2154(4) 0.4068(3) 0.0592(15) Uani d 1
H H771 0.0542 0.2135 0.3759 0.089 Uiso calc 1
H H772 0.1184 0.1588 0.4369 0.089 Uiso calc 1
H H773 0.2079 0.2062 0.3862 0.089 Uiso calc 1

loop_
_atom_site_aniso_label
_atom_site_aniso_U_11
_atom_site_aniso_U_22
_atom_site_aniso_U_33
_atom_site_aniso_U_12
_atom_site_aniso_U_13
_atom_site_aniso_U_23
O7 0.0334(15) 0.0385(17) 0.0310(16) -0.0017(14) -0.0054(12) 0.0038(14)
O13 0.0488(19) 0.061(2) 0.0342(18) 0.0094(18) -0.0121(15) -0.0085(18)
O21 0.0389(16) 0.052(2) 0.0279(15) -0.0077(15) -0.0080(13) 0.0125(15)
O24 0.072(2) 0.052(2) 0.042(2) 0.020(2) 0.0058(17) 0.0010(18)
O32 0.0487(19) 0.065(2) 0.0384(19) -0.0080(18) -0.0073(15) 0.0198(18)
O35 0.050(2) 0.078(3) 0.0381(19) -0.0114(19) -0.0166(15) 0.0151(19)
N1 0.044(2) 0.053(3) 0.048(3) 0.006(2) -0.0153(19) 0.000(2)
N4 0.037(2) 0.046(2) 0.028(2) -0.0034(18) -0.0057(16) 0.0045(18)
N10 0.045(2) 0.041(2) 0.031(2) -0.007(2) -0.0166(17) 0.0045(19)
C2 0.035(2) 0.055(3) 0.032(2) -0.007(2) -0.0063(19) 0.007(2)
C3 0.042(2) 0.055(3) 0.024(2) -0.003(2) -0.0050(18) -0.002(2)
C5 0.033(2) 0.042(3) 0.032(2) -0.002(2) -0.0010(18) 0.003(2)
C6 0.036(2) 0.037(3) 0.031(2) -0.004(2) -0.0021(18) 0.006(2)
C8 0.037(2) 0.044(3) 0.035(2) -0.004(2) -0.0068(19) 0.003(2)
C9 0.066(3) 0.042(3) 0.029(2) -0.009(2) -0.013(2) 0.001(2)
C11 0.039(2) 0.047(3) 0.025(2) -0.008(2) -0.0026(19) 0.008(2)
C12 0.042(2) 0.047(3) 0.025(2) -0.003(2) -0.0095(18) 0.000(2)
C14 0.057(3) 0.051(3) 0.044(3) -0.019(3) -0.017(2) 0.013(3)
C15 0.049(3) 0.042(3) 0.039(3) -0.016(2) 0.001(2) 0.009(2)
C16 0.045(3) 0.053(3) 0.039(3) -0.005(2) -0.004(2) 0.000(2)
C17 0.048(3) 0.059(4) 0.060(3) 0.001(3) -0.005(3) 0.001(3)
C18 0.052(3) 0.064(4) 0.076(4) 0.003(3) 0.011(3) 0.015(3)
C19 0.077(4) 0.055(4) 0.061(4) 0.006(3) 0.031(3) 0.006(3)
C20 0.077(4) 0.055(4) 0.036(3) -0.015(3) 0.007(3) 0.004(3)
C22 0.119(5) 0.063(4) 0.034(3) -0.001(4) 0.020(3) -0.004(3)
C23 0.095(5) 0.046(3) 0.063(4) -0.024(3) -0.044(3) 0.016(3)
C25 0.036(2) 0.043(3) 0.050(3) -0.003(2) 0.000(2) 0.004(2)
C26 0.027(2) 0.044(3) 0.061(3) -0.006(2) 0.002(2) 0.004(3)
C27 0.047(3) 0.041(3) 0.091(4) 0.000(3) -0.011(3) 0.006(3)
C28 0.054(3) 0.049(4) 0.115(6) -0.002(3) -0.033(4) 0.024(4)
C29 0.047(3) 0.066(4) 0.080(4) -0.021(3) -0.020(3) 0.016(3)
C30 0.043(3) 0.053(3) 0.075(4) -0.019(3) -0.010(3) -0.006(3)
C31 0.038(2) 0.045(3) 0.054(3) 0.000(2) -0.002(2) 0.003(3)
C33 0.053(3) 0.055(3) 0.041(3) -0.010(3) -0.014(2) 0.001(3)
C34 0.060(3) 0.072(4) 0.037(3) 0.004(3) -0.009(2) -0.009(3)
C36 0.047(3) 0.068(4) 0.046(3) -0.001(3) 0.001(2) -0.009(3)
C37 0.072(4) 0.069(4) 0.082(5) 0.019(3) -0.024(3) 0.004(4)
O47 0.0326(15) 0.0390(17) 0.0347(16) -0.0058(14) -0.0030(13) -0.0016(14)
O53 0.0399(19) 0.051(2) 0.0321(18) 0.0102(17) -0.0078(14) -0.0102(16)
O61 0.0332(15) 0.0441(19) 0.0334(16) -0.0119(14) 0.0016(12) -0.0074(15)
O64 0.044(2) 0.051(2) 0.076(3) 0.0011(17) -0.0185(18) -0.010(2)
O72 0.0383(18) 0.069(3) 0.046(2) -0.0211(18) -0.0079(15) -0.0071(19)
O75 0.0403(17) 0.049(2) 0.0330(17) -0.0070(15) -0.0049(13) -0.0084(15)
N41 0.037(2) 0.050(3) 0.041(2) 0.0055(19) 0.0047(17) 0.001(2)
N44 0.0325(19) 0.042(2) 0.033(2) -0.0037(18) -0.0063(16) -0.0030(18)
N50 0.044(2) 0.041(2) 0.026(2) -0.0081(19) -0.0088(16) -0.0020(18)
C42 0.025(2) 0.049(3) 0.029(2) -0.004(2) 0.0015(16) -0.005(2)
C43 0.038(2) 0.040(3) 0.034(2) 0.001(2) -0.0052(19) -0.006(2)
C45 0.031(2) 0.053(3) 0.034(2) -0.007(2) 0.0004(19) -0.007(2)
C46 0.031(2) 0.043(3) 0.036(2) -0.009(2) -0.0027(17) 0.000(2)
C48 0.039(2) 0.041(3) 0.030(2) -0.008(2) -0.0042(18) 0.002(2)
C49 0.048(3) 0.048(3) 0.039(3) -0.013(2) -0.017(2) 0.007(2)
C51 0.0204(19) 0.044(3) 0.029(2) -0.0033(18) -0.0091(16) -0.002(2)
C52 0.029(2) 0.041(3) 0.028(2) 0.0003(19) -0.0066(16) -0.0020(19)
C54 0.038(2) 0.044(3) 0.039(3) -0.009(2) -0.004(2) -0.003(2)
C55 0.0224(19) 0.038(3) 0.043(3) -0.0047(19) -0.0016(18) 0.006(2)
C56 0.034(2) 0.052(3) 0.049(3) 0.005(2) -0.003(2) 0.008(2)
C57 0.043(3) 0.084(4) 0.039(3) 0.008(3) -0.007(2) 0.005(3)
C58 0.040(3) 0.082(4) 0.053(3) 0.005(3) -0.003(2) -0.018(3)
C59 0.039(3) 0.047(3) 0.058(3) 0.010(2) -0.003(2) -0.002(3)
C60 0.032(2) 0.046(3) 0.051(3) -0.002(2) -0.007(2) 0.010(2)
C62 0.119(5) 0.068(4) 0.044(3) -0.043(4) -0.027(3) 0.009(3)
C63 0.050(3) 0.050(4) 0.108(5) -0.004(3) -0.040(3) 0.010(3)
C65 0.034(2) 0.059(3) 0.044(3) -0.001(2) 0.003(2) 0.014(3)
C66 0.037(2) 0.046(3) 0.054(3) 0.016(2) 0.012(2) 0.019(3)
C67 0.115(5) 0.035(3) 0.067(4) 0.012(3) 0.025(4) 0.000(3)
C68 0.179(9) 0.063(5) 0.060(4) 0.046(5) 0.039(5) -0.002(4)
C69 0.085(5) 0.113(7) 0.077(5) 0.051(5) 0.042(4) 0.044(5)
C70 0.034(3) 0.123(7) 0.112(6) 0.013(4) 0.015(3) 0.080(6)
C71 0.031(2) 0.085(5) 0.084(4) -0.004(3) 0.000(3) 0.042(4)
C73 0.073(4) 0.067(4) 0.042(3) 0.029(3) -0.013(3) -0.007(3)
C74 0.070(3) 0.046(3) 0.040(3) -0.018(3) -0.006(2) 0.006(2)
C76 0.053(3) 0.058(4) 0.051(3) 0.020(3) -0.010(2) -0.005(3)
C77 0.084(4) 0.036(3) 0.058(3) 0.008(3) 0.005(3) -0.001(3)

loop_
_atom_type_symbol
_atom_type_description
_atom_type_scat_dispersion_real
_atom_type_scat_dispersion_imag
_atom_type_scat_source
C C 0.0033 0.0016 'International Tables Vol C Tables 4.2.6.8 and 6.1.1.4'
H H 0.0000 0.0000 'International Tables Vol C Tables 4.2.6.8 and 6.1.1.4'
N N 0.0061 0.0033 'International Tables Vol C Tables 4.2.6.8 and 6.1.1.4'
O O 0.0106 0.0060 'International Tables Vol C Tables 4.2.6.8 and 6.1.1.4'

loop_
_geom_angle_atom_site_label_1
_geom_angle_atom_site_label_2
_geom_angle_atom_site_label_3
_geom_angle
C8 O7 C6 116.2(4)
C12 O13 H13 111(4)
C2 N1 C36 127.7(4)
C2 N1 C37 119.1(4)
C36 N1 C37 113.1(5)
C5 N4 C3 120.8(4)
C5 N4 H4 120(4)
C3 N4 H4 118(4)
C11 N10 C9 122.3(4)
C11 N10 H10 114(3)
C9 N10 H10 121(3)
O35 C2 N1 120.9(5)
O35 C2 C3 117.9(5)
N1 C2 C3 121.1(4)
N4 C3 C34 108.5(4)
N4 C3 C33 109.0(4)
C34 C3 C33 108.7(4)
N4 C3 C2 111.8(4)
C34 C3 C2 109.6(4)
C33 C3 C2 109.2(4)
O32 C5 N4 124.6(4)
O32 C5 C6 118.5(4)
N4 C5 C6 116.9(4)
O7 C6 C25 107.8(3)
O7 C6 C5 112.6(3)
C25 C6 C5 111.6(4)
O7 C6 H6 108.3
C25 C6 H6 108.3
C5 C6 H6 108.3
O24 C8 O7 124.0(4)
O24 C8 C9 122.6(4)
O7 C8 C9 113.1(4)
N10 C9 C23 108.5(5)
N10 C9 C22 111.0(5)
C23 C9 C22 112.5(5)
N10 C9 C8 110.6(4)
C23 C9 C8 105.4(4)
C22 C9 C8 108.8(4)
O21 C11 N10 121.8(5)
O21 C11 C12 121.5(4)
N10 C11 C12 116.7(4)
O13 C12 C11 111.1(4)
O13 C12 C14 107.6(4)
C11 C12 C14 110.9(4)
O13 C12 H12 109.1
C11 C12 H12 109.1
C14 C12 H12 109.1
C15 C14 C12 117.5(4)
C15 C14 H141 107.9
C12 C14 H141 107.9
C15 C14 H142 107.9
C12 C14 H142 107.9
H141 C14 H142 107.2
C20 C15 C16 118.0(5)
C20 C15 C14 121.0(5)
C16 C15 C14 120.8(5)
C17 C16 C15 120.5(5)
C17 C16 H16 119.7
C15 C16 H16 119.7
C18 C17 C16 121.0(5)
C18 C17 H17 119.5
C16 C17 H17 119.5
C17 C18 C19 119.2(5)
C17 C18 H18 120.4
C19 C18 H18 120.4
C18 C19 C20 120.2(5)
C18 C19 H19 119.9
C20 C19 H19 119.9
C19 C20 C15 121.0(5)
C19 C20 H20 119.5
C15 C20 H20 119.5
C9 C22 H221 109.5
C9 C22 H222 109.5
H221 C22 H222 109.5
C9 C22 H223 109.5
H221 C22 H223 109.5
H222 C22 H223 109.5
C9 C23 H231 109.5
C9 C23 H232 109.5
H231 C23 H232 109.5
C9 C23 H233 109.5
H231 C23 H233 109.5
H232 C23 H233 109.5
C26 C25 C6 111.5(4)
C26 C25 H251 109.3
C6 C25 H251 109.3
C26 C25 H252 109.3
C6 C25 H252 109.3
H251 C25 H252 108.0
C27 C26 C31 118.4(5)
C27 C26 C25 120.6(5)
C31 C26 C25 121.0(4)
C28 C27 C26 121.5(6)
C28 C27 H27 119.2
C26 C27 H27 119.2
C27 C28 C29 120.2(6)
C27 C28 H28 119.9
C29 C28 H28 119.9
C30 C29 C28 119.3(5)
C30 C29 H29 120.4
C28 C29 H29 120.4
C29 C30 C31 120.4(6)
C29 C30 H30 119.8
C31 C30 H30 119.8
C30 C31 C26 120.1(5)
C30 C31 H31 119.9
C26 C31 H31 119.9
C3 C33 H331 109.5
C3 C33 H332 109.5
H331 C33 H332 109.5
C3 C33 H333 109.5
H331 C33 H333 109.5
H332 C33 H333 109.5
C3 C34 H341 109.5
C3 C34 H342 109.5
H341 C34 H342 109.5
C3 C34 H343 109.5
H341 C34 H343 109.5
H342 C34 H343 109.5
N1 C36 H361 109.5
N1 C36 H362 109.5
H361 C36 H362 109.5
N1 C36 H363 109.5
H361 C36 H363 109.5
H362 C36 H363 109.5
N1 C37 H371 109.5
N1 C37 H372 109.5
H371 C37 H372 109.5
N1 C37 H373 109.5
H371 C37 H373 109.5
H372 C37 H373 109.5
C48 O47 C46 116.4(4)
C52 O53 H53 110(4)
C42 N41 C76 128.1(4)
C42 N41 C77 117.8(4)
C76 N41 C77 114.1(4)
C45 N44 C43 122.2(4)
C45 N44 H44 125(3)
C43 N44 H44 113(3)
C51 N50 C49 121.4(4)
C51 N50 H50 118(3)
C49 N50 H50 119(3)
O75 C42 N41 120.5(4)
O75 C42 C43 119.5(4)
N41 C42 C43 120.0(4)
N44 C43 C42 111.2(4)
N44 C43 C74 109.5(4)
C42 C43 C74 110.1(4)
N44 C43 C73 109.2(4)
C42 C43 C73 108.8(4)
C74 C43 C73 108.2(5)
O72 C45 N44 123.8(4)
O72 C45 C46 117.8(4)
N44 C45 C46 118.3(4)
O47 C46 C45 112.6(4)
O47 C46 C65 107.5(4)
C45 C46 C65 108.1(4)
O47 C46 H46 109.5
C45 C46 H46 109.5
C65 C46 H46 109.5
O64 C48 O47 123.3(4)
O64 C48 C49 122.8(4)
O47 C48 C49 113.7(4)
N50 C49 C62 108.8(5)
N50 C49 C63 110.6(4)
C62 C49 C63 110.7(5)
N50 C49 C48 111.4(4)
C62 C49 C48 106.1(4)
C63 C49 C48 109.2(5)
O61 C51 N50 122.4(4)
O61 C51 C52 121.1(4)
N50 C51 C52 116.4(4)
O53 C52 C51 112.6(4)
O53 C52 C54 108.8(3)
C51 C52 C54 110.0(4)
O53 C52 H52 108.4
C51 C52 H52 108.4
C54 C52 H52 108.4
C55 C54 C52 116.0(4)
C55 C54 H541 108.3
C52 C54 H541 108.3
C55 C54 H542 108.3
C52 C54 H542 108.3
H541 C54 H542 107.4
C60 C55 C56 118.0(5)
C60 C55 C54 121.8(4)
C56 C55 C54 120.2(4)
C57 C56 C55 120.3(5)
C57 C56 H56 119.9
C55 C56 H56 119.9
C58 C57 C56 120.6(5)
C58 C57 H57 119.7
C56 C57 H57 119.7
C59 C58 C57 119.6(5)
C59 C58 H58 120.2
C57 C58 H58 120.2
C60 C59 C58 119.4(5)
C60 C59 H59 120.3
C58 C59 H59 120.3
C59 C60 C55 122.1(5)
C59 C60 H60 119.0
C55 C60 H60 119.0
C49 C62 H621 109.5
C49 C62 H622 109.5
H621 C62 H622 109.5
C49 C62 H623 109.5
H621 C62 H623 109.5
H622 C62 H623 109.5
C49 C63 H631 109.5
C49 C63 H632 109.5
H631 C63 H632 109.5
C49 C63 H633 109.5
H631 C63 H633 109.5
H632 C63 H633 109.5
C66 C65 C46 114.3(4)
C66 C65 H651 108.7
C46 C65 H651 108.7
C66 C65 H652 108.7
C46 C65 H652 108.7
H651 C65 H652 107.6
C71 C66 C67 117.6(5)
C71 C66 C65 121.7(5)
C67 C66 C65 120.7(5)
C68 C67 C66 121.1(7)
C68 C67 H67 119.4
C66 C67 H67 119.4
C69 C68 C67 119.9(8)
C69 C68 H68 120.0
C67 C68 H68 120.0
C68 C69 C70 121.8(7)
C68 C69 H69 119.1
C70 C69 H69 119.1
C69 C70 C71 118.0(7)
C69 C70 H70 121.0
C71 C70 H70 121.0
C66 C71 C70 121.5(7)
C66 C71 H71 119.3
C70 C71 H71 119.3
C43 C73 H731 109.5
C43 C73 H732 109.5
H731 C73 H732 109.5
C43 C73 H733 109.5
H731 C73 H733 109.5
H732 C73 H733 109.5
C43 C74 H741 109.5
C43 C74 H742 109.5
H741 C74 H742 109.5
C43 C74 H743 109.5
H741 C74 H743 109.5
H742 C74 H743 109.5
N41 C76 H761 109.5
N41 C76 H762 109.5
H761 C76 H762 109.5
N41 C76 H763 109.5
H761 C76 H763 109.5
H762 C76 H763 109.5
N41 C77 H771 109.5
N41 C77 H772 109.5
H771 C77 H772 109.5
N41 C77 H773 109.5
H771 C77 H773 109.5
H772 C77 H773 109.5

loop_
_geom_bond_atom_site_label_1
_geom_bond_atom_site_label_2
_geom_bond_distance
O7 C8 1.350(6)
O7 C6 1.442(5)
O13 C12 1.438(5)
O13 H13 0.90(6)
O21 C11 1.238(5)
O24 C8 1.198(6)
O32 C5 1.222(5)
O35 C2 1.239(5)
N1 C2 1.336(7)
N1 C36 1.457(6)
N1 C37 1.466(7)
N4 C5 1.350(6)
N4 C3 1.476(5)
N4 H4 0.90(6)
N10 C11 1.341(6)
N10 C9 1.467(7)
N10 H10 0.81(5)
C2 C3 1.549(7)
C3 C34 1.522(7)
C3 C33 1.541(7)
C5 C6 1.530(6)
C6 C25 1.528(6)
C6 H6 1.0000
C8 C9 1.547(7)
C9 C23 1.522(7)
C9 C22 1.529(8)
C11 C12 1.502(7)
C12 C14 1.528(7)
C12 H12 1.0000
C14 C15 1.512(7)
C14 H141 0.9900
C14 H142 0.9900
C15 C20 1.394(8)
C15 C16 1.399(6)
C16 C17 1.384(7)
C16 H16 0.9500
C17 C18 1.381(8)
C17 H17 0.9500
C18 C19 1.384(9)
C18 H18 0.9500
C19 C20 1.391(8)
C19 H19 0.9500
C20 H20 0.9500
C22 H221 0.9800
C22 H222 0.9800
C22 H223 0.9800
C23 H231 0.9800
C23 H232 0.9800
C23 H233 0.9800
C25 C26 1.515(6)
C25 H251 0.9900
C25 H252 0.9900
C26 C27 1.382(7)
C26 C31 1.399(7)
C27 C28 1.371(8)
C27 H27 0.9500
C28 C29 1.388(9)
C28 H28 0.9500
C29 C30 1.382(8)
C29 H29 0.9500
C30 C31 1.391(7)
C30 H30 0.9500
C31 H31 0.9500
C33 H331 0.9800
C33 H332 0.9800
C33 H333 0.9800
C34 H341 0.9800
C34 H342 0.9800
C34 H343 0.9800
C36 H361 0.9800
C36 H362 0.9800
C36 H363 0.9800
C37 H371 0.9800
C37 H372 0.9800
C37 H373 0.9800
O47 C48 1.358(5)
O47 C46 1.452(5)
O53 C52 1.421(5)
O53 H53 0.86(6)
O61 C51 1.227(5)
O64 C48 1.198(6)
O72 C45 1.226(5)
O75 C42 1.239(5)
N41 C42 1.359(6)
N41 C76 1.451(6)
N41 C77 1.470(7)
N44 C45 1.343(6)
N44 C43 1.483(6)
N44 H44 0.85(5)
N50 C51 1.344(6)
N50 C49 1.468(7)
N50 H50 0.84(5)
C42 C43 1.529(7)
C43 C74 1.531(7)
C43 C73 1.533(7)
C45 C46 1.535(6)
C46 C65 1.536(6)
C46 H46 1.0000
C48 C49 1.534(6)
C49 C62 1.521(8)
C49 C63 1.529(8)
C51 C52 1.524(7)
C52 C54 1.527(6)
C52 H52 1.0000
C54 C55 1.516(7)
C54 H541 0.9900
C54 H542 0.9900
C55 C60 1.383(7)
C55 C56 1.393(7)
C56 C57 1.383(8)
C56 H56 0.9500
C57 C58 1.381(8)
C57 H57 0.9500
C58 C59 1.381(8)
C58 H58 0.9500
C59 C60 1.375(7)
C59 H59 0.9500
C60 H60 0.9500
C62 H621 0.9800
C62 H622 0.9800
C62 H623 0.9800
C63 H631 0.9800
C63 H632 0.9800
C63 H633 0.9800
C65 C66 1.509(7)
C65 H651 0.9900
C65 H652 0.9900
C66 C71 1.369(7)
C66 C67 1.393(8)
C67 C68 1.384(9)
C67 H67 0.9500
C68 C69 1.338(12)
C68 H68 0.9500
C69 C70 1.371(11)
C69 H69 0.9500
C70 C71 1.413(9)
C70 H70 0.9500
C71 H71 0.9500
C73 H731 0.9800
C73 H732 0.9800
C73 H733 0.9800
C74 H741 0.9800
C74 H742 0.9800
C74 H743 0.9800
C76 H761 0.9800
C76 H762 0.9800
C76 H763 0.9800
C77 H771 0.9800
C77 H772 0.9800
C77 H773 0.9800

loop_
_geom_hbond_atom_site_label_D
_geom_hbond_atom_site_label_H
_geom_hbond_atom_site_label_A
_geom_hbond_site_symmetry_A
_geom_hbond_distance_DH
_geom_hbond_distance_HA
_geom_hbond_distance_DA
_geom_hbond_angle_DHA
O13 H13 O35 2_645 0.90(6) 1.79(6) 2.670(5) 169(5)
N4 H4 O21 . 0.90(6) 1.99(6) 2.881(5) 171(5)
N10 H10 O53 2_646 0.81(5) 2.36(5) 3.124(5) 157(4)
O53 H53 O75 2_556 0.86(6) 1.83(6) 2.684(5) 171(6)
N44 H44 O61 . 0.85(5) 2.01(5) 2.824(5) 159(5)
N50 H50 O13 2_656 0.84(5) 2.40(5) 3.185(5) 156(4)

loop_
_geom_torsion_atom_site_label_1
_geom_torsion_atom_site_label_2
_geom_torsion_atom_site_label_3
_geom_torsion_atom_site_label_4
_geom_torsion
C36 N1 C2 O35 174.2(5)
C37 N1 C2 O35 -9.9(7)
C36 N1 C2 C3 -3.2(7)
C37 N1 C2 C3 172.7(5)
C5 N4 C3 C34 72.2(6)
C5 N4 C3 C33 -169.6(4)
C5 N4 C3 C2 -48.8(6)
O35 C2 C3 N4 139.3(4)
N1 C2 C3 N4 -43.2(6)
O35 C2 C3 C34 19.0(6)
N1 C2 C3 C34 -163.6(4)
O35 C2 C3 C33 -100.0(5)
N1 C2 C3 C33 77.5(5)
C3 N4 C5 O32 -0.8(7)
C3 N4 C5 C6 178.5(4)
C8 O7 C6 C25 137.9(4)
C8 O7 C6 C5 -98.6(4)
O32 C5 C6 O7 177.3(4)
N4 C5 C6 O7 -2.1(6)
O32 C5 C6 C25 -61.4(6)
N4 C5 C6 C25 119.3(4)
C6 O7 C8 O24 3.8(6)
C6 O7 C8 C9 -169.9(3)
C11 N10 C9 C23 -166.7(5)
C11 N10 C9 C22 69.3(6)
C11 N10 C9 C8 -51.5(6)
O24 C8 C9 N10 153.1(5)
O7 C8 C9 N10 -33.1(6)
O24 C8 C9 C23 -89.8(6)
O7 C8 C9 C23 84.0(5)
O24 C8 C9 C22 30.9(6)
O7 C8 C9 C22 -155.2(4)
C9 N10 C11 O21 6.7(7)
C9 N10 C11 C12 -173.3(4)
O21 C11 C12 O13 161.2(4)
N10 C11 C12 O13 -18.9(6)
O21 C11 C12 C14 -79.3(5)
N10 C11 C12 C14 100.7(5)
O13 C12 C14 C15 -178.7(4)
C11 C12 C14 C15 59.6(6)
C12 C14 C15 C20 -125.4(5)
C12 C14 C15 C16 60.2(7)
C20 C15 C16 C17 -2.1(8)
C14 C15 C16 C17 172.5(5)
C15 C16 C17 C18 -0.6(9)
C16 C17 C18 C19 2.6(9)
C17 C18 C19 C20 -1.9(9)
C18 C19 C20 C15 -0.8(9)
C16 C15 C20 C19 2.7(8)
C14 C15 C20 C19 -171.8(5)
O7 C6 C25 C26 -52.6(5)
C5 C6 C25 C26 -176.7(4)
C6 C25 C26 C27 119.1(5)
C6 C25 C26 C31 -58.5(6)
C31 C26 C27 C28 1.4(9)
C25 C26 C27 C28 -176.3(6)
C26 C27 C28 C29 1.3(10)
C27 C28 C29 C30 -2.8(10)
C28 C29 C30 C31 1.6(9)
C29 C30 C31 C26 1.0(8)
C27 C26 C31 C30 -2.5(8)
C25 C26 C31 C30 175.1(5)
C76 N41 C42 O75 171.2(5)
C77 N41 C42 O75 -7.7(6)
C76 N41 C42 C43 -7.2(7)
C77 N41 C42 C43 173.9(4)
C45 N44 C43 C42 -49.1(5)
C45 N44 C43 C74 -170.9(4)
C45 N44 C43 C73 70.9(6)
O75 C42 C43 N44 137.3(4)
N41 C42 C43 N44 -44.3(5)
O75 C42 C43 C74 -101.3(5)
N41 C42 C43 C74 77.2(5)
O75 C42 C43 C73 17.1(6)
N41 C42 C43 C73 -164.5(4)
C43 N44 C45 O72 -1.5(7)
C43 N44 C45 C46 -179.4(4)
C48 O47 C46 C45 -96.0(5)
C48 O47 C46 C65 145.0(4)
O72 C45 C46 O47 175.1(4)
N44 C45 C46 O47 -6.9(6)
O72 C45 C46 C65 -66.2(6)
N44 C45 C46 C65 111.8(5)
C46 O47 C48 O64 2.9(6)
C46 O47 C48 C49 -173.1(4)
C51 N50 C49 C62 -167.4(4)
C51 N50 C49 C63 70.7(5)
C51 N50 C49 C48 -50.9(6)
O64 C48 C49 N50 150.2(5)
O47 C48 C49 N50 -33.8(6)
O64 C48 C49 C62 -91.5(6)
O47 C48 C49 C62 84.4(5)
O64 C48 C49 C63 27.8(7)
O47 C48 C49 C63 -156.2(4)
C49 N50 C51 O61 7.5(6)
C49 N50 C51 C52 -171.1(4)
O61 C51 C52 O53 164.1(3)
N50 C51 C52 O53 -17.2(5)
O61 C51 C52 C54 -74.3(5)
N50 C51 C52 C54 104.4(4)
O53 C52 C54 C55 -178.6(4)
C51 C52 C54 C55 57.7(5)
C52 C54 C55 C60 -99.9(5)
C52 C54 C55 C56 80.3(6)
C60 C55 C56 C57 -0.9(7)
C54 C55 C56 C57 178.9(5)
C55 C56 C57 C58 0.8(8)
C56 C57 C58 C59 -0.2(8)
C57 C58 C59 C60 -0.2(8)
C58 C59 C60 C55 0.1(7)
C56 C55 C60 C59 0.5(7)
C54 C55 C60 C59 -179.3(4)
O47 C46 C65 C66 -65.5(5)
C45 C46 C65 C66 172.6(4)
C46 C65 C66 C71 -102.5(5)
C46 C65 C66 C67 79.2(6)
C71 C66 C67 C68 -0.3(9)
C65 C66 C67 C68 178.0(6)
C66 C67 C68 C69 -1.4(11)
C67 C68 C69 C70 1.1(11)
C68 C69 C70 C71 0.9(11)
C67 C66 C71 C70 2.4(8)
C65 C66 C71 C70 -175.9(5)
C69 C70 C71 C66 -2.7(9)

_cod_database_fobs_code 2021945
